data_7031309
loop_
_publ_author_name
'Arnold, Polly L.'
'Cadenbach, Thomas'
'Marr, Isobel H.'
'Fyfe, Andrew A.'
'Bell, Nicola L.'
'Bellabarba, Ronan'
'Tooze, Robert P.'
'Love, Jason B.'

_publ_section_title
;
 Homo- and heteroleptic alkoxycarbene f-element complexes and their
 reactivity towards acidic N-H and C-H bonds.
;
_journal_issue 38
_journal_name_full 'Dalton transactions (Cambridge, England : 2003)'
_journal_page_first 14346
_journal_page_last 14358
_journal_paper_doi 10.1039/c4dt01442a
_journal_volume 43
_journal_year 2014
_chemical_formula_moiety 'C20 H27 N2 O Y'
_chemical_formula_sum 'C20 H27 N2 O Y'
_chemical_formula_weight 400.34
_chemical_name_systematic
;
 ?
;
_space_group_crystal_system orthorhombic
_space_group_IT_number 33
_space_group_name_Hall 'P 2c -2n'
_space_group_name_H-M_alt 'P n a 21'
_symmetry_space_group_name_Hall 'P 2c -2n'
_symmetry_space_group_name_H-M 'P n a 21'
_atom_sites_solution_hydrogens geom
_audit_creation_method SHELXL-2014
_cell_angle_alpha 90
_cell_angle_beta 90
_cell_angle_gamma 90
_cell_formula_units_Z 4
_cell_length_a 16.6328(7)
_cell_length_b 8.2556(3)
_cell_length_c 14.5112(6)
_cell_measurement_reflns_used 3611
_cell_measurement_temperature 173(2)
_cell_measurement_theta_max 25.6090
_cell_measurement_theta_min 3.7240
_cell_volume 1992.59(14)
_computing_cell_refinement
;
CrysAlisPro, Oxford Diffraction Ltd.,
Version 1.171.34.40 (release 27-08-2010 CrysAlis171 .NET)
(compiled Aug 27 2010,11:50:40)
;
_computing_data_collection
;
CrysAlisPro, Oxford Diffraction Ltd.,
Version 1.171.34.40 (release 27-08-2010 CrysAlis171 .NET)
(compiled Aug 27 2010,11:50:40)
;
_computing_data_reduction
;
CrysAlisPro, Oxford Diffraction Ltd.,
Version 1.171.34.40 (release 27-08-2010 CrysAlis171 .NET)
(compiled Aug 27 2010,11:50:40)
;
_computing_molecular_graphics ortep
_computing_publication_material ortep
_computing_structure_refinement 'SHELXL-2014 (Sheldrick, SHELXL-2014)'
_computing_structure_solution SIR-92
_diffrn_ambient_temperature 173(2)
_diffrn_detector_area_resol_mean 16.1042
_diffrn_measured_fraction_theta_full 0.998
_diffrn_measured_fraction_theta_max 0.945
_diffrn_measurement_device_type 'Xcalibur, Eos'
_diffrn_measurement_method '\w scans'
_diffrn_radiation_monochromator graphite
_diffrn_radiation_source 'Enhance (Mo) X-ray Source'
_diffrn_radiation_type MoK\a
_diffrn_radiation_wavelength 0.71073
_diffrn_reflns_av_R_equivalents 0.0674
_diffrn_reflns_av_unetI/netI 0.0741
_diffrn_reflns_Laue_measured_fraction_full 0.998
_diffrn_reflns_Laue_measured_fraction_max 0.945
_diffrn_reflns_limit_h_max 22
_diffrn_reflns_limit_h_min -21
_diffrn_reflns_limit_k_max 11
_diffrn_reflns_limit_k_min -11
_diffrn_reflns_limit_l_max 20
_diffrn_reflns_limit_l_min -18
_diffrn_reflns_number 22991
_diffrn_reflns_point_group_measured_fraction_full 0.987
_diffrn_reflns_point_group_measured_fraction_max 0.891
_diffrn_reflns_theta_full 26.000
_diffrn_reflns_theta_max 30.303
_diffrn_reflns_theta_min 3.092
_exptl_absorpt_coefficient_mu 2.935
_exptl_absorpt_correction_T_max 0.560
_exptl_absorpt_correction_T_min 0.501
_exptl_absorpt_correction_type multi-scan
_exptl_absorpt_process_details
;
CrysAlisPro, Agilent Technologies,
Version 1.171.36.24 (release 03-12-2012 CrysAlis171 .NET)
(compiled Dec  3 2012,18:21:49)
Empirical absorption correction using spherical harmonics,
 implemented in SCALE3 ABSPACK scaling algorithm.
;
_exptl_crystal_colour colourless
_exptl_crystal_density_diffrn 1.335
_exptl_crystal_density_method 'not measured'
_exptl_crystal_description plates
_exptl_crystal_F_000 832
_exptl_crystal_size_max 0.35
_exptl_crystal_size_mid 0.20
_exptl_crystal_size_min 0.20
_refine_diff_density_max 0.502
_refine_diff_density_min -0.387
_refine_diff_density_rms 0.072
_refine_ls_abs_structure_details
;
 Flack x determined using 1387 quotients [(I+)-(I-)]/[(I+)+(I-)]
 (Parsons, Flack and Wagner, Acta Cryst. B69 (2013) 249-259).
;
_refine_ls_abs_structure_Flack -0.017(3)
_refine_ls_extinction_method none
_refine_ls_goodness_of_fit_ref 1.028
_refine_ls_hydrogen_treatment constr
_refine_ls_matrix_type full
_refine_ls_number_parameters 221
_refine_ls_number_reflns 5331
_refine_ls_number_restraints 1
_refine_ls_restrained_S_all 1.028
_refine_ls_R_factor_all 0.0897
_refine_ls_R_factor_gt 0.0477
_refine_ls_shift/su_max 0.001
_refine_ls_shift/su_mean 0.000
_refine_ls_structure_factor_coef Fsqd
_refine_ls_weighting_details 'w=1/[\s^2^(Fo^2^)+(0.0340P)^2^+0.0542P] where P=(Fo^2^+2Fc^2^)/3'
_refine_ls_weighting_scheme calc
_refine_ls_wR_factor_gt 0.0753
_refine_ls_wR_factor_ref 0.0859
_reflns_Friedel_coverage 0.819
_reflns_Friedel_fraction_full 0.976
_reflns_Friedel_fraction_max 0.833
_reflns_number_gt 3690
_reflns_number_total 5331
_reflns_threshold_expression 'I > 2\s(I)'
_cod_data_source_file c4dt01442a2.cif
_cod_data_source_block 1-Y
_cod_depositor_comments 'Adding full bibliography for 7031309--7031319.cif.'
_cod_database_code 7031309
_shelx_space_group_comment
;
The symmetry employed for this shelxl refinement is uniquely defined
by the following loop, which should always be used as a source of
symmetry information in preference to the above space-group names.
They are only intended as comments.
;
_shelxl_version_number 2014-3

loop_
_space_group_symop_operation_xyz
'x, y, z'
'-x, -y, z+1/2'
'x+1/2, -y+1/2, z'
'-x+1/2, y+1/2, z+1/2'

loop_
_atom_site_label
_atom_site_type_symbol
_atom_site_fract_x
_atom_site_fract_y
_atom_site_fract_z
_atom_site_U_iso_or_equiv
_atom_site_adp_type
_atom_site_occupancy
_atom_site_site_symmetry_order
_atom_site_calc_flag
_atom_site_refinement_flags_posn
_atom_site_refinement_flags_adp
Y1 Y 0.89437(2) 0.67100(4) 0.53998(4) 0.02963(12) Uani 1 1 d . .
O1 O 0.8565(2) 0.8125(4) 0.6514(2) 0.0323(8) Uani 1 1 d . .
N1 N 1.0971(3) 0.6316(5) 0.6193(3) 0.0377(11) Uani 1 1 d . .
C1 C 1.0237(3) 0.7000(6) 0.6247(3) 0.0318(11) Uani 1 1 d . .
N2 N 1.0335(3) 0.8223(5) 0.6861(3) 0.0338(10) Uani 1 1 d . .
C2 C 1.1527(3) 0.7098(7) 0.6747(4) 0.0512(16) Uani 1 1 d . .
H2A H 1.2082 0.6849 0.6813 0.061 Uiso 1 1 calc R U
C3 C 1.1118(3) 0.8280(7) 0.7169(4) 0.0488(15) Uani 1 1 d . .
H3A H 1.1330 0.9026 0.7605 0.059 Uiso 1 1 calc R U
C4 C 0.9736(3) 0.9448(6) 0.7111(3) 0.0337(12) Uani 1 1 d . .
H4A H 0.9695 1.0237 0.6600 0.040 Uiso 1 1 calc R U
H4B H 0.9933 1.0041 0.7659 0.040 Uiso 1 1 calc R U
C5 C 0.8893(3) 0.8795(7) 0.7321(3) 0.0323(12) Uani 1 1 d . .
C6 C 0.8385(3) 1.0214(6) 0.7645(4) 0.0441(14) Uani 1 1 d . .
H6A H 0.8320 1.0989 0.7139 0.066 Uiso 1 1 calc R U
H6B H 0.8652 1.0747 0.8165 0.066 Uiso 1 1 calc R U
H6C H 0.7856 0.9820 0.7840 0.066 Uiso 1 1 calc R U
C7 C 0.8928(4) 0.7518(7) 0.8084(4) 0.0503(15) Uani 1 1 d . .
H7A H 0.9262 0.6607 0.7882 0.075 Uiso 1 1 calc R U
H7B H 0.8384 0.7132 0.8219 0.075 Uiso 1 1 calc R U
H7C H 0.9161 0.7998 0.8641 0.075 Uiso 1 1 calc R U
C8 C 1.1170(3) 0.4917(6) 0.5591(4) 0.0444(17) Uani 1 1 d . .
H8A H 1.0714 0.4781 0.5149 0.053 Uiso 1 1 calc R U
C9 C 1.1912(4) 0.5255(8) 0.5032(4) 0.078(2) Uani 1 1 d . .
H9A H 1.1835 0.6253 0.4677 0.117 Uiso 1 1 calc R U
H9B H 1.2010 0.4351 0.4609 0.117 Uiso 1 1 calc R U
H9C H 1.2374 0.5382 0.5445 0.117 Uiso 1 1 calc R U
C10 C 1.1229(4) 0.3364(8) 0.6147(5) 0.069(2) Uani 1 1 d . .
H10A H 1.0730 0.3202 0.6494 0.103 Uiso 1 1 calc R U
H10B H 1.1682 0.3441 0.6576 0.103 Uiso 1 1 calc R U
H10C H 1.1313 0.2447 0.5729 0.103 Uiso 1 1 calc R U
C16 C 0.9253(6) 0.6923(8) 0.3573(4) 0.066(2) Uani 1 1 d . .
H16A H 0.9231 0.6005 0.3124 0.079 Uiso 1 1 calc R U
C17 C 0.9933(5) 0.7497(10) 0.3989(4) 0.0605(19) Uani 1 1 d . .
H17A H 1.0489 0.7070 0.3894 0.073 Uiso 1 1 calc R U
C18 C 0.9735(5) 0.8960(8) 0.4427(4) 0.0576(18) Uani 1 1 d . .
H18A H 1.0131 0.9748 0.4687 0.069 Uiso 1 1 calc R U
C19 C 0.8929(4) 0.9270(7) 0.4283(4) 0.0453(15) Uani 1 1 d . .
H19A H 0.8651 1.0322 0.4410 0.054 Uiso 1 1 calc R U
C20 C 0.8617(5) 0.8005(8) 0.3768(4) 0.0545(19) Uani 1 1 d . .
H20A H 0.8079 0.8000 0.3461 0.065 Uiso 1 1 calc R U
C11 C 0.9003(5) 0.3501(7) 0.5196(7) 0.071(3) Uani 1 1 d . .
H11A H 0.9465 0.2878 0.4932 0.085 Uiso 1 1 calc R U
C12 C 0.8867(6) 0.3780(9) 0.6131(6) 0.071(3) Uani 1 1 d . .
H12A H 0.9209 0.3371 0.6648 0.085 Uiso 1 1 calc R U
C13 C 0.8100(6) 0.4397(8) 0.6217(7) 0.069(2) Uani 1 1 d . .
H13A H 0.7798 0.4517 0.6809 0.083 Uiso 1 1 calc R U
C14 C 0.7770(4) 0.4536(7) 0.5345(9) 0.079(2) Uani 1 1 d . .
H14A H 0.7193 0.4775 0.5208 0.095 Uiso 1 1 calc R U
C15 C 0.8320(7) 0.3951(10) 0.4723(6) 0.076(3) Uani 1 1 d . .
H15A H 0.8211 0.3726 0.4058 0.091 Uiso 1 1 calc R U

loop_
_atom_site_aniso_label
_atom_site_aniso_U_11
_atom_site_aniso_U_22
_atom_site_aniso_U_33
_atom_site_aniso_U_23
_atom_site_aniso_U_13
_atom_site_aniso_U_12
Y1 0.0306(2) 0.02667(18) 0.0317(2) 0.0031(3) -0.0032(4) -0.00805(19)
O1 0.027(2) 0.037(2) 0.033(2) 0.0031(16) -0.0017(16) -0.0028(17)
N1 0.032(3) 0.048(3) 0.033(2) -0.0117(19) -0.0036(19) 0.007(2)
C1 0.031(3) 0.036(3) 0.028(3) -0.003(2) -0.002(2) -0.002(2)
N2 0.026(3) 0.043(3) 0.032(2) -0.006(2) -0.0031(19) 0.000(2)
C2 0.028(3) 0.076(4) 0.049(3) -0.020(3) -0.009(3) 0.004(3)
C3 0.034(3) 0.068(4) 0.044(3) -0.023(3) -0.010(3) -0.002(3)
C4 0.033(3) 0.031(3) 0.038(3) -0.007(2) 0.003(2) -0.002(2)
C5 0.029(3) 0.040(3) 0.028(3) -0.001(2) 0.003(2) -0.003(2)
C6 0.034(3) 0.047(3) 0.052(3) -0.006(3) 0.004(3) -0.001(3)
C7 0.058(4) 0.058(4) 0.035(3) 0.009(3) 0.002(3) -0.008(3)
C8 0.037(3) 0.054(3) 0.043(5) -0.019(3) -0.003(2) 0.007(3)
C9 0.044(4) 0.121(6) 0.068(4) -0.048(4) 0.015(3) -0.009(4)
C10 0.079(5) 0.062(4) 0.066(5) -0.013(4) -0.011(4) 0.033(4)
C16 0.118(7) 0.053(4) 0.027(3) -0.002(3) 0.008(4) 0.007(4)
C17 0.061(5) 0.074(5) 0.046(4) 0.024(4) 0.021(4) 0.014(4)
C18 0.068(5) 0.059(4) 0.046(4) 0.022(3) 0.006(3) -0.023(4)
C19 0.061(5) 0.035(3) 0.039(3) 0.014(2) 0.012(3) 0.005(3)
C20 0.067(5) 0.062(4) 0.035(4) 0.009(3) -0.016(4) -0.003(4)
C11 0.072(5) 0.027(3) 0.115(11) -0.018(4) 0.023(5) -0.015(3)
C12 0.083(7) 0.031(3) 0.099(7) 0.027(4) -0.026(5) -0.021(4)
C13 0.076(6) 0.039(4) 0.092(6) 0.007(4) 0.030(5) -0.025(4)
C14 0.050(4) 0.051(3) 0.137(7) 0.012(7) -0.025(7) -0.032(3)
C15 0.098(8) 0.056(5) 0.075(6) -0.014(4) -0.015(6) -0.047(5)

loop_
_atom_type_symbol
_atom_type_description
_atom_type_scat_dispersion_real
_atom_type_scat_dispersion_imag
_atom_type_scat_source
C C 0.0033 0.0016 'International Tables Vol C Tables 4.2.6.8 and 6.1.1.4'
H H 0.0000 0.0000 'International Tables Vol C Tables 4.2.6.8 and 6.1.1.4'
N N 0.0061 0.0033 'International Tables Vol C Tables 4.2.6.8 and 6.1.1.4'
O O 0.0106 0.0060 'International Tables Vol C Tables 4.2.6.8 and 6.1.1.4'
Y Y -2.7962 3.5667 'International Tables Vol C Tables 4.2.6.8 and 6.1.1.4'

loop_
_geom_angle_atom_site_label_1
_geom_angle_atom_site_label_2
_geom_angle_atom_site_label_3
_geom_angle
O1 Y1 C1 79.90(15)
O1 Y1 C12 100.7(2)
C1 Y1 C12 86.1(2)
O1 Y1 C13 84.1(2)
C1 Y1 C13 107.8(3)
C12 Y1 C13 30.2(2)
O1 Y1 C14 100.3(3)
C1 Y1 C14 135.7(2)
C12 Y1 C14 50.0(2)
C13 Y1 C14 30.3(3)
O1 Y1 C20 113.76(19)
C1 Y1 C20 125.3(2)
C12 Y1 C20 135.8(2)
C13 Y1 C20 125.5(3)
C14 Y1 C20 95.5(3)
O1 Y1 C19 91.37(15)
C1 Y1 C19 103.42(19)
C12 Y1 C19 165.8(2)
C13 Y1 C19 147.0(3)
C14 Y1 C19 120.8(3)
C20 Y1 C19 30.19(19)
O1 Y1 C11 130.7(2)
C1 Y1 C11 96.8(2)
C12 Y1 C11 30.5(3)
C13 Y1 C11 49.7(2)
C14 Y1 C11 49.6(2)
C20 Y1 C11 108.0(3)
C19 Y1 C11 136.1(3)
O1 Y1 C18 99.67(18)
C1 Y1 C18 76.64(19)
C12 Y1 C18 150.4(3)
C13 Y1 C18 174.7(3)
C14 Y1 C18 144.6(3)
C20 Y1 C18 49.5(2)
C19 Y1 C18 29.97(19)
C11 Y1 C18 127.7(2)
O1 Y1 C15 129.7(3)
C1 Y1 C15 126.5(3)
C12 Y1 C15 49.7(2)
C13 Y1 C15 49.3(2)
C14 Y1 C15 29.8(2)
C20 Y1 C15 86.4(2)
C19 Y1 C15 116.5(2)
C11 Y1 C15 29.8(3)
C18 Y1 C15 125.8(2)
O1 Y1 C17 129.3(2)
C1 Y1 C17 79.9(2)
C12 Y1 C17 123.5(3)
C13 Y1 C17 146.5(2)
C14 Y1 C17 126.0(4)
C20 Y1 C17 49.7(2)
C19 Y1 C17 49.8(2)
C11 Y1 C17 97.6(3)
C18 Y1 C17 30.2(2)
C15 Y1 C17 99.3(3)
O1 Y1 C16 141.09(17)
C1 Y1 C16 108.2(2)
C12 Y1 C16 117.5(2)
C13 Y1 C16 125.9(3)
C14 Y1 C16 98.9(3)
C20 Y1 C16 30.6(2)
C19 Y1 C16 49.79(18)
C11 Y1 C16 87.1(3)
C18 Y1 C16 49.1(2)
C15 Y1 C16 76.7(3)
C17 Y1 C16 29.3(2)
C5 O1 Y1 138.3(3)
C1 N1 C2 112.1(4)
C1 N1 C8 124.1(4)
C2 N1 C8 123.8(5)
N1 C1 N2 103.9(4)
N1 C1 Y1 135.6(3)
N2 C1 Y1 120.0(4)
C1 N2 C3 110.6(4)
C1 N2 C4 126.5(4)
C3 N2 C4 122.6(4)
C3 C2 N1 105.4(5)
C3 C2 H2A 127.3
N1 C2 H2A 127.3
C2 C3 N2 107.9(5)
C2 C3 H3A 126.0
N2 C3 H3A 126.0
N2 C4 C5 115.4(4)
N2 C4 H4A 108.4
C5 C4 H4A 108.4
N2 C4 H4B 108.4
C5 C4 H4B 108.4
H4A C4 H4B 107.5
O1 C5 C6 110.2(4)
O1 C5 C7 110.3(4)
C6 C5 C7 109.2(4)
O1 C5 C4 109.1(4)
C6 C5 C4 107.4(4)
C7 C5 C4 110.6(5)
C5 C6 H6A 109.5
C5 C6 H6B 109.5
H6A C6 H6B 109.5
C5 C6 H6C 109.5
H6A C6 H6C 109.5
H6B C6 H6C 109.5
C5 C7 H7A 109.5
C5 C7 H7B 109.5
H7A C7 H7B 109.5
C5 C7 H7C 109.5
H7A C7 H7C 109.5
H7B C7 H7C 109.5
N1 C8 C9 110.8(4)
N1 C8 C10 111.0(5)
C9 C8 C10 113.0(5)
N1 C8 H8A 107.2
C9 C8 H8A 107.2
C10 C8 H8A 107.2
C8 C9 H9A 109.5
C8 C9 H9B 109.5
H9A C9 H9B 109.5
C8 C9 H9C 109.5
H9A C9 H9C 109.5
H9B C9 H9C 109.5
C8 C10 H10A 109.5
C8 C10 H10B 109.5
H10A C10 H10B 109.5
C8 C10 H10C 109.5
H10A C10 H10C 109.5
H10B C10 H10C 109.5
C17 C16 C20 108.2(6)
C17 C16 Y1 75.3(3)
C20 C16 Y1 72.7(4)
C17 C16 H16A 125.6
C20 C16 H16A 125.6
Y1 C16 H16A 125.6
C16 C17 C18 107.7(7)
C16 C17 Y1 75.4(4)
C18 C17 Y1 73.9(3)
C16 C17 H17A 125.6
C18 C17 H17A 125.6
Y1 C17 H17A 125.6
C19 C18 C17 108.6(6)
C19 C18 Y1 74.4(3)
C17 C18 Y1 75.9(4)
C19 C18 H18A 125.2
C17 C18 H18A 125.2
Y1 C18 H18A 125.2
C18 C19 C20 107.7(6)
C18 C19 Y1 75.6(3)
C20 C19 Y1 74.5(3)
C18 C19 H19A 125.5
C20 C19 H19A 125.5
Y1 C19 H19A 125.5
C19 C20 C16 107.8(7)
C19 C20 Y1 75.3(3)
C16 C20 Y1 76.7(4)
C19 C20 H20A 125.3
C16 C20 H20A 125.3
Y1 C20 H20A 125.3
C15 C11 C12 107.8(8)
C15 C11 Y1 75.9(4)
C12 C11 Y1 73.9(4)
C15 C11 H11A 125.6
C12 C11 H11A 125.6
Y1 C11 H11A 125.6
C13 C12 C11 107.4(8)
C13 C12 Y1 75.1(4)
C11 C12 Y1 75.7(4)
C13 C12 H12A 125.6
C11 C12 H12A 125.6
Y1 C12 H12A 125.6
C12 C13 C14 108.3(7)
C12 C13 Y1 74.7(4)
C14 C13 Y1 75.0(4)
C12 C13 H13A 125.4
C14 C13 H13A 125.4
Y1 C13 H13A 125.4
C15 C14 C13 107.9(7)
C15 C14 Y1 76.6(4)
C13 C14 Y1 74.8(4)
C15 C14 H14A 125.4
C13 C14 H14A 125.4
Y1 C14 H14A 125.4
C14 C15 C11 108.5(8)
C14 C15 Y1 73.7(4)
C11 C15 Y1 74.2(4)
C14 C15 H15A 125.4
C11 C15 H15A 125.4
Y1 C15 H15A 125.4

loop_
_geom_bond_atom_site_label_1
_geom_bond_atom_site_label_2
_geom_bond_distance
Y1 O1 2.091(4)
Y1 C1 2.489(5)
Y1 C12 2.645(7)
Y1 C13 2.651(7)
Y1 C14 2.653(5)
Y1 C20 2.654(6)
Y1 C19 2.663(5)
Y1 C11 2.668(6)
Y1 C18 2.679(6)
Y1 C15 2.689(7)
Y1 C17 2.705(6)
Y1 C16 2.706(6)
O1 C5 1.405(6)
N1 C1 1.349(6)
N1 C2 1.384(7)
N1 C8 1.485(6)
C1 N2 1.356(6)
N2 C3 1.378(7)
N2 C4 1.465(6)
C2 C3 1.338(8)
C2 H2A 0.9500
C3 H3A 0.9500
C4 C5 1.533(7)
C4 H4A 0.9900
C4 H4B 0.9900
C5 C6 1.519(7)
C5 C7 1.530(7)
C6 H6A 0.9800
C6 H6B 0.9800
C6 H6C 0.9800
C7 H7A 0.9800
C7 H7B 0.9800
C7 H7C 0.9800
C8 C9 1.503(8)
C8 C10 1.517(8)
C8 H8A 1.0000
C9 H9A 0.9800
C9 H9B 0.9800
C9 H9C 0.9800
C10 H10A 0.9800
C10 H10B 0.9800
C10 H10C 0.9800
C16 C17 1.366(10)
C16 C20 1.413(10)
C16 H16A 1.0000
C17 C18 1.404(10)
C17 H17A 1.0000
C18 C19 1.382(9)
C18 H18A 1.0000
C19 C20 1.385(9)
C19 H19A 1.0000
C20 H20A 1.0000
C11 C15 1.378(11)
C11 C12 1.396(14)
C11 H11A 1.0000
C12 C13 1.380(10)
C12 H12A 1.0000
C13 C14 1.385(12)
C13 H13A 1.0000
C14 C15 1.373(11)
C14 H14A 1.0000
C15 H15A 1.0000

loop_
_geom_torsion_atom_site_label_1
_geom_torsion_atom_site_label_2
_geom_torsion_atom_site_label_3
_geom_torsion_atom_site_label_4
_geom_torsion
C2 N1 C1 N2 -1.0(6)
C8 N1 C1 N2 -179.3(4)
C2 N1 C1 Y1 170.6(4)
C8 N1 C1 Y1 -7.7(8)
N1 C1 N2 C3 0.3(6)
Y1 C1 N2 C3 -172.9(4)
N1 C1 N2 C4 174.2(5)
Y1 C1 N2 C4 1.0(6)
C1 N1 C2 C3 1.3(7)
C8 N1 C2 C3 179.6(5)
N1 C2 C3 N2 -1.1(7)
C1 N2 C3 C2 0.5(7)
C4 N2 C3 C2 -173.7(5)
C1 N2 C4 C5 46.9(7)
C3 N2 C4 C5 -139.8(5)
Y1 O1 C5 C6 158.2(3)
Y1 O1 C5 C7 -81.1(6)
Y1 O1 C5 C4 40.5(6)
N2 C4 C5 O1 -65.5(6)
N2 C4 C5 C6 175.1(4)
N2 C4 C5 C7 56.0(6)
C1 N1 C8 C9 130.0(6)
C2 N1 C8 C9 -48.1(7)
C1 N1 C8 C10 -103.5(6)
C2 N1 C8 C10 78.3(7)
C20 C16 C17 C18 -1.5(7)
Y1 C16 C17 C18 -67.4(4)
C20 C16 C17 Y1 65.9(4)
C16 C17 C18 C19 0.6(7)
Y1 C17 C18 C19 -67.8(4)
C16 C17 C18 Y1 68.4(4)
C17 C18 C19 C20 0.6(7)
Y1 C18 C19 C20 -68.2(4)
C17 C18 C19 Y1 68.9(4)
C18 C19 C20 C16 -1.5(7)
Y1 C19 C20 C16 -70.5(4)
C18 C19 C20 Y1 69.0(4)
C17 C16 C20 C19 1.9(7)
Y1 C16 C20 C19 69.5(4)
C17 C16 C20 Y1 -67.6(4)
C15 C11 C12 C13 0.0(8)
Y1 C11 C12 C13 69.0(5)
C15 C11 C12 Y1 -69.0(5)
C11 C12 C13 C14 -1.4(8)
Y1 C12 C13 C14 68.0(4)
C11 C12 C13 Y1 -69.4(5)
C12 C13 C14 C15 2.2(7)
Y1 C13 C14 C15 70.1(5)
C12 C13 C14 Y1 -67.8(5)
C13 C14 C15 C11 -2.2(7)
Y1 C14 C15 C11 66.6(5)
C13 C14 C15 Y1 -68.8(4)
C12 C11 C15 C14 1.3(8)
Y1 C11 C15 C14 -66.3(5)
C12 C11 C15 Y1 67.6(5)
